data_7004892
loop_
_publ_author_name
'Hsieh, Sheng-Hsiung'
'Kuo, Ya-Pei'
'Gau, Han-Mou'

_publ_section_title
;
 Synthesis, characterization, and structures of oxovanadium(V)
 complexes of Schiff bases of beta-amino alcohols as tunable catalysts
 for the asymmetric oxidation of organic sulfides and asymmetric
 alkynylation of aldehydes.
;
_journal_issue 1
_journal_name_full 'Dalton transactions (Cambridge, England : 2003)'
_journal_page_first 97
_journal_page_last 106
_journal_paper_doi 10.1039/b613212j
_journal_year 2007
_chemical_formula_moiety (EtO)V(O)[OC(Ph)2CH(Bn)N=CH(2-O-3,5-(t-Bu)2-C6H2)]
_chemical_formula_sum 'C38 H44 N O4 V'
_chemical_formula_weight 629.68
_chemical_name_common
;
Ethoxo(2-oxo-3,5-di-tert-butylbenzaldehyde 2S-(1,1,3-
triphenylpropoxo) imine)oxovanadium(V)
;
_chemical_name_systematic
;
?
;
_space_group_IT_number 19
_symmetry_cell_setting orthorhombic
_symmetry_space_group_name_Hall 'P 2ac 2ab'
_symmetry_space_group_name_H-M 'P 21 21 21'
_atom_sites_solution_hydrogens geom
_atom_sites_solution_primary direct
_atom_sites_solution_secondary difmap
_audit_creation_method SHELXL-97
_cell_angle_alpha 90.00
_cell_angle_beta 90.00
_cell_angle_gamma 90.00
_cell_formula_units_Z 4
_cell_length_a 9.8460(8)
_cell_length_b 11.2520(9)
_cell_length_c 31.761(3)
_cell_measurement_reflns_used 7293
_cell_measurement_temperature 293(2)
_cell_measurement_theta_max 25.7
_cell_measurement_theta_min 2.43
_cell_volume 3518.7(5)
_computing_cell_refinement 'Bruker SMART'
_computing_data_collection 'Bruker SMART'
_computing_data_reduction 'Bruker SHELXTL'
_computing_molecular_graphics 'Bruker SHELXTL'
_computing_publication_material 'Bruker SHELXTL'
_computing_structure_refinement 'SHELXL-97 (Sheldrick, 1997)'
_computing_structure_solution 'SHELXS-97 (Sheldrick, 1990)'
_diffrn_ambient_temperature 293(2)
_diffrn_measured_fraction_theta_full 0.996
_diffrn_measured_fraction_theta_max 0.996
_diffrn_measurement_device_type 'CCD area detector'
_diffrn_measurement_method '\f and \w scans'
_diffrn_radiation_monochromator graphite
_diffrn_radiation_source 'fine-focus sealed tube'
_diffrn_radiation_type MoK\a
_diffrn_radiation_wavelength 0.71073
_diffrn_reflns_av_R_equivalents 0.0354
_diffrn_reflns_av_sigmaI/netI 0.0349
_diffrn_reflns_limit_h_max 12
_diffrn_reflns_limit_h_min -12
_diffrn_reflns_limit_k_max 12
_diffrn_reflns_limit_k_min -13
_diffrn_reflns_limit_l_max 29
_diffrn_reflns_limit_l_min -39
_diffrn_reflns_number 19900
_diffrn_reflns_theta_full 25.98
_diffrn_reflns_theta_max 25.98
_diffrn_reflns_theta_min 1.92
_diffrn_standards_decay_% 0
_diffrn_standards_interval_count 0
_diffrn_standards_interval_time 0
_diffrn_standards_number 0
_exptl_absorpt_coefficient_mu 0.320
_exptl_absorpt_correction_T_max 1.000
_exptl_absorpt_correction_T_min 0.624
_exptl_absorpt_correction_type SADABS
_exptl_crystal_colour green
_exptl_crystal_density_diffrn 1.189
_exptl_crystal_density_method 'not measured'
_exptl_crystal_description block
_exptl_crystal_F_000 1336
_exptl_crystal_size_max 0.68
_exptl_crystal_size_mid 0.46
_exptl_crystal_size_min 0.25
_refine_diff_density_max 0.789
_refine_diff_density_min -0.411
_refine_diff_density_rms 0.050
_refine_ls_abs_structure_details 'Flack H D (1983), Acta Cryst. A39, 876-881'
_refine_ls_abs_structure_Flack -0.01(3)
_refine_ls_extinction_method none
_refine_ls_goodness_of_fit_ref 1.059
_refine_ls_hydrogen_treatment constr
_refine_ls_matrix_type full
_refine_ls_number_parameters 397
_refine_ls_number_reflns 6877
_refine_ls_number_restraints 0
_refine_ls_restrained_S_all 1.059
_refine_ls_R_factor_all 0.0696
_refine_ls_R_factor_gt 0.0556
_refine_ls_shift/su_max 0.002
_refine_ls_shift/su_mean 0.000
_refine_ls_structure_factor_coef Fsqd
_refine_ls_weighting_details 'calc w=1/[\s^2^(Fo^2^)+(0.1085P)^2^+0.0210P] where P=(Fo^2^+2Fc^2^)/3'
_refine_ls_weighting_scheme calc
_refine_ls_wR_factor_gt 0.1556
_refine_ls_wR_factor_ref 0.1661
_reflns_number_gt 5504
_reflns_number_total 6877
_reflns_threshold_expression >2sigma(I)
_cod_data_source_file b613212j.txt
_cod_data_source_block 3b
_cod_depositor_comments
;
The following automatic conversions were performed:
'_symmetry_cell_setting' value 'Orthorhombic' changed to 'orthorhombic'
according to '/home/saulius/struct/CIF-dictionaries/cif_core.dic'
dictionary named 'cif_core.dic' version 2.4.1 from 2010-06-29.

Automatic conversion script
Id: cif_fix_enum 1527 2010-12-29 10:47:43Z saulius 
;
_cod_original_cell_volume 3518.8(5)
_cod_original_sg_symbol_H-M P2(1)2(1)2(1)
_cod_database_code 7004892

loop_
_symmetry_equiv_pos_as_xyz
'x, y, z'
'-x+1/2, -y, z+1/2'
'-x, y+1/2, -z+1/2'
'x+1/2, -y+1/2, -z'

loop_
_atom_site_label
_atom_site_type_symbol
_atom_site_fract_x
_atom_site_fract_y
_atom_site_fract_z
_atom_site_U_iso_or_equiv
_atom_site_adp_type
_atom_site_occupancy
_atom_site_symmetry_multiplicity
_atom_site_calc_flag
_atom_site_refinement_flags
_atom_site_disorder_assembly
_atom_site_disorder_group
V V 0.73376(6) 0.36033(5) 0.115966(17) 0.04979(17) Uani 1 1 d . . .
O1 O 0.6740(3) 0.3837(2) 0.17043(7) 0.0597(6) Uani 1 1 d . . .
O2 O 0.6504(3) 0.32443(19) 0.06558(7) 0.0533(6) Uani 1 1 d . . .
O3 O 0.8870(2) 0.3170(3) 0.11477(9) 0.0690(7) Uani 1 1 d . . .
O4 O 0.7459(3) 0.5165(2) 0.10629(8) 0.0704(7) Uani 1 1 d . . .
N1 N 0.6539(3) 0.1908(3) 0.13316(8) 0.0483(6) Uani 1 1 d . . .
C1 C 0.5982(4) 0.3012(4) 0.19500(11) 0.0580(9) Uani 1 1 d . . .
C2 C 0.6458(4) 0.1771(3) 0.17936(10) 0.0555(8) Uani 1 1 d . . .
H2A H 0.5779 0.1168 0.1866 0.067 Uiso 1 1 calc R . .
C3 C 0.7862(4) 0.1400(4) 0.19647(11) 0.0637(9) Uani 1 1 d . . .
H3A H 0.8529 0.1988 0.1880 0.076 Uiso 1 1 calc R . .
H3B H 0.7829 0.1393 0.2270 0.076 Uiso 1 1 calc R . .
C4 C 0.4461(4) 0.3240(4) 0.18723(11) 0.0619(10) Uani 1 1 d . . .
C5 C 0.4024(5) 0.4420(5) 0.18594(13) 0.0763(12) Uani 1 1 d . . .
H5A H 0.4652 0.5031 0.1888 0.092 Uiso 1 1 calc R . .
C6 C 0.2653(6) 0.4690(7) 0.18039(15) 0.1032(19) Uani 1 1 d . . .
H6A H 0.2374 0.5479 0.1791 0.124 Uiso 1 1 calc R . .
C7 C 0.1722(6) 0.3799(8) 0.17683(16) 0.110(2) Uani 1 1 d . . .
H7A H 0.0807 0.3980 0.1735 0.132 Uiso 1 1 calc R . .
C8 C 0.2126(6) 0.2663(8) 0.17817(19) 0.111(2) Uani 1 1 d . . .
H8A H 0.1489 0.2059 0.1751 0.133 Uiso 1 1 calc R . .
C9 C 0.3493(5) 0.2375(5) 0.18409(17) 0.0918(15) Uani 1 1 d . . .
H9A H 0.3748 0.1580 0.1859 0.110 Uiso 1 1 calc R . .
C10 C 0.6314(4) 0.3236(3) 0.24150(11) 0.0592(9) Uani 1 1 d . . .
C11 C 0.5507(5) 0.2779(5) 0.27316(12) 0.0820(13) Uani 1 1 d . . .
H11A H 0.4750 0.2322 0.2664 0.098 Uiso 1 1 calc R . .
C12 C 0.5820(8) 0.2997(6) 0.31495(16) 0.112(2) Uani 1 1 d . . .
H12A H 0.5269 0.2683 0.3360 0.135 Uiso 1 1 calc R . .
C13 C 0.6919(7) 0.3664(6) 0.32586(15) 0.1047(19) Uani 1 1 d . . .
H13A H 0.7127 0.3800 0.3540 0.126 Uiso 1 1 calc R . .
C14 C 0.7682(7) 0.4113(5) 0.29564(17) 0.1062(18) Uani 1 1 d . . .
H14A H 0.8421 0.4583 0.3030 0.127 Uiso 1 1 calc R . .
C15 C 0.7421(5) 0.3910(5) 0.25250(14) 0.0880(13) Uani 1 1 d . . .
H15A H 0.7988 0.4227 0.2320 0.106 Uiso 1 1 calc R . .
C16 C 0.8313(4) 0.0197(4) 0.18119(11) 0.0602(9) Uani 1 1 d . . .
C17 C 0.7994(6) -0.0811(5) 0.20395(14) 0.0847(14) Uani 1 1 d . . .
H17A H 0.7490 -0.0739 0.2286 0.102 Uiso 1 1 calc R . .
C18 C 0.8409(7) -0.1920(5) 0.19081(17) 0.0985(17) Uani 1 1 d . . .
H18A H 0.8217 -0.2582 0.2073 0.118 Uiso 1 1 calc R . .
C19 C 0.9093(6) -0.2059(5) 0.15403(17) 0.0941(15) Uani 1 1 d . . .
H19A H 0.9330 -0.2812 0.1444 0.113 Uiso 1 1 calc R . .
C20 C 0.9434(5) -0.1043(5) 0.13084(14) 0.0824(13) Uani 1 1 d . . .
H20A H 0.9923 -0.1118 0.1059 0.099 Uiso 1 1 calc R . .
C21 C 0.9060(4) 0.0042(4) 0.14435(12) 0.0654(10) Uani 1 1 d . . .
H21A H 0.9307 0.0706 0.1287 0.079 Uiso 1 1 calc R . .
C22 C 0.6281(3) 0.1062(3) 0.10788(10) 0.0488(7) Uani 1 1 d . . .
H22A H 0.6008 0.0342 0.1195 0.059 Uiso 1 1 calc R . .
C23 C 0.6378(3) 0.1132(3) 0.06234(10) 0.0456(7) Uani 1 1 d . . .
C24 C 0.6352(4) 0.0097(3) 0.03833(11) 0.0510(8) Uani 1 1 d . . .
H24A H 0.6279 -0.0634 0.0518 0.061 Uiso 1 1 calc R . .
C25 C 0.6433(3) 0.0132(3) -0.00554(10) 0.0494(8) Uani 1 1 d . . .
C26 C 0.6536(3) 0.1251(3) -0.02420(10) 0.0484(7) Uani 1 1 d . . .
H26A H 0.6596 0.1284 -0.0534 0.058 Uiso 1 1 calc R . .
C27 C 0.6556(3) 0.2330(3) -0.00211(10) 0.0437(7) Uani 1 1 d . . .
C28 C 0.6497(3) 0.2256(3) 0.04188(10) 0.0448(7) Uani 1 1 d . . .
C29 C 0.6458(4) -0.0994(3) -0.03272(12) 0.0593(9) Uani 1 1 d . . .
C33 C 0.6617(3) 0.3526(3) -0.02501(10) 0.0519(8) Uani 1 1 d . . .
C34 C 0.6824(5) 0.3370(4) -0.07292(12) 0.0734(12) Uani 1 1 d . . .
H34A H 0.6090 0.2910 -0.0843 0.110 Uiso 1 1 calc R . .
H34B H 0.7668 0.2968 -0.0780 0.110 Uiso 1 1 calc R . .
H34C H 0.6842 0.4137 -0.0862 0.110 Uiso 1 1 calc R . .
C35 C 0.5264(5) 0.4173(4) -0.01866(15) 0.0740(11) Uani 1 1 d . . .
H35A H 0.5103 0.4281 0.0109 0.111 Uiso 1 1 calc R . .
H35B H 0.4543 0.3709 -0.0306 0.111 Uiso 1 1 calc R . .
H35C H 0.5299 0.4934 -0.0323 0.111 Uiso 1 1 calc R . .
C36 C 0.7801(4) 0.4277(4) -0.00883(13) 0.0667(10) Uani 1 1 d . . .
H36A H 0.7707 0.4392 0.0210 0.100 Uiso 1 1 calc R . .
H36B H 0.7798 0.5034 -0.0227 0.100 Uiso 1 1 calc R . .
H36C H 0.8641 0.3875 -0.0146 0.100 Uiso 1 1 calc R . .
C37 C 0.6296(9) 0.5931(5) 0.1101(2) 0.138(3) Uani 1 1 d . . .
H37A H 0.5491 0.5459 0.1045 0.166 Uiso 1 1 calc R . .
H37B H 0.6239 0.6192 0.1392 0.166 Uiso 1 1 calc R . .
C38 C 0.6248(10) 0.6895(8) 0.0856(2) 0.149(3) Uani 1 1 d . . .
H38A H 0.5414 0.7314 0.0906 0.224 Uiso 1 1 calc R . .
H38B H 0.6293 0.6659 0.0566 0.224 Uiso 1 1 calc R . .
H38C H 0.7002 0.7404 0.0920 0.224 Uiso 1 1 calc R . .
C30 C 0.6480(16) -0.0750(6) -0.0779(2) 0.235(8) Uani 1 1 d . . .
H30A H 0.5576 -0.0580 -0.0875 0.353 Uiso 1 1 calc R . .
H30B H 0.6825 -0.1431 -0.0927 0.353 Uiso 1 1 calc R . .
H30C H 0.7055 -0.0078 -0.0834 0.353 Uiso 1 1 calc R . .
C31 C 0.7521(14) -0.1768(7) -0.0185(3) 0.226(6) Uani 1 1 d . . .
H31A H 0.7247 -0.2149 0.0071 0.338 Uiso 1 1 calc R . .
H31B H 0.8331 -0.1314 -0.0137 0.338 Uiso 1 1 calc R . .
H31C H 0.7696 -0.2360 -0.0396 0.338 Uiso 1 1 calc R . .
C32 C 0.5087(8) -0.1625(7) -0.0261(3) 0.177(4) Uani 1 1 d . . .
H32A H 0.4597 -0.1239 -0.0038 0.265 Uiso 1 1 calc R . .
H32B H 0.5244 -0.2441 -0.0187 0.265 Uiso 1 1 calc R . .
H32C H 0.4565 -0.1589 -0.0516 0.265 Uiso 1 1 calc R . .

loop_
_atom_site_aniso_label
_atom_site_aniso_U_11
_atom_site_aniso_U_22
_atom_site_aniso_U_33
_atom_site_aniso_U_23
_atom_site_aniso_U_13
_atom_site_aniso_U_12
V 0.0505(3) 0.0489(3) 0.0499(3) -0.0052(3) -0.0024(2) -0.0079(2)
O1 0.0653(15) 0.0601(15) 0.0536(13) -0.0079(12) 0.0017(11) -0.0035(12)
O2 0.0675(15) 0.0425(11) 0.0498(12) -0.0026(10) -0.0077(11) -0.0006(11)
O3 0.0477(13) 0.0804(17) 0.0790(16) 0.0019(16) -0.0031(14) -0.0052(11)
O4 0.092(2) 0.0502(13) 0.0684(16) -0.0035(11) 0.0045(15) -0.0137(14)
N1 0.0518(16) 0.0493(14) 0.0439(14) -0.0016(12) -0.0010(11) -0.0011(12)
C1 0.061(2) 0.065(2) 0.0477(18) -0.0070(17) 0.0009(16) -0.0051(17)
C2 0.060(2) 0.063(2) 0.0443(17) -0.0013(15) 0.0030(15) -0.0037(17)
C3 0.072(2) 0.070(2) 0.0495(18) -0.0049(18) -0.0058(16) -0.001(2)
C4 0.061(2) 0.084(3) 0.0413(17) -0.0092(18) -0.0029(16) 0.0021(19)
C5 0.074(3) 0.097(3) 0.057(2) 0.010(2) 0.008(2) 0.019(2)
C6 0.085(4) 0.152(5) 0.072(3) 0.024(3) 0.002(3) 0.044(4)
C7 0.066(3) 0.190(8) 0.074(3) -0.015(4) -0.014(2) 0.023(4)
C8 0.063(3) 0.162(6) 0.107(4) -0.048(4) -0.011(3) -0.011(4)
C9 0.067(3) 0.108(4) 0.101(4) -0.033(3) -0.006(3) -0.009(3)
C10 0.067(2) 0.063(2) 0.0477(18) -0.0091(16) -0.0066(17) 0.0057(17)
C11 0.088(3) 0.104(4) 0.054(2) -0.005(2) 0.000(2) -0.023(3)
C12 0.140(6) 0.140(5) 0.057(3) 0.008(3) -0.004(3) -0.024(4)
C13 0.144(5) 0.119(4) 0.051(2) -0.015(3) -0.027(3) -0.004(4)
C14 0.128(5) 0.111(4) 0.079(3) -0.016(3) -0.042(3) -0.020(4)
C15 0.089(3) 0.111(3) 0.064(2) -0.014(3) -0.004(2) -0.015(3)
C16 0.063(2) 0.070(2) 0.0474(19) 0.0020(17) -0.0018(16) 0.0091(18)
C17 0.104(4) 0.085(3) 0.064(2) 0.008(2) 0.019(2) 0.010(3)
C18 0.133(5) 0.071(3) 0.091(4) 0.012(3) 0.023(3) 0.011(3)
C19 0.102(4) 0.078(3) 0.103(4) -0.006(3) 0.012(3) 0.013(3)
C20 0.080(3) 0.101(4) 0.066(2) -0.012(3) 0.010(2) 0.015(3)
C21 0.068(2) 0.079(3) 0.0488(19) 0.007(2) 0.0012(17) 0.002(2)
C22 0.0498(16) 0.0450(16) 0.0516(19) 0.0040(14) -0.0039(14) -0.0023(13)
C23 0.0450(16) 0.0449(17) 0.0468(16) -0.0020(14) -0.0054(13) -0.0040(13)
C24 0.0496(18) 0.0438(16) 0.060(2) 0.0011(15) -0.0072(15) -0.0040(15)
C25 0.0436(17) 0.0545(18) 0.0500(18) -0.0097(15) -0.0047(14) -0.0036(15)
C26 0.0441(16) 0.0543(19) 0.0468(16) -0.0067(15) -0.0059(12) -0.0025(15)
C27 0.0318(15) 0.0500(17) 0.0492(17) 0.0006(14) -0.0045(12) -0.0005(13)
C28 0.0382(16) 0.0480(16) 0.0482(17) -0.0048(14) -0.0044(13) -0.0025(14)
C29 0.057(2) 0.0499(19) 0.070(2) -0.0204(17) -0.0051(17) 0.0016(16)
C33 0.0497(18) 0.0542(19) 0.0517(18) 0.0026(16) -0.0057(14) -0.0006(16)
C34 0.085(3) 0.079(3) 0.056(2) 0.004(2) -0.0026(19) -0.016(2)
C35 0.065(2) 0.076(3) 0.081(3) 0.017(2) 0.000(2) 0.016(2)
C36 0.060(2) 0.066(2) 0.075(2) 0.0027(19) 0.0006(19) -0.0202(19)
C37 0.205(8) 0.067(3) 0.143(6) 0.030(4) 0.080(6) 0.040(4)
C38 0.153(7) 0.173(8) 0.122(5) 0.042(5) 0.000(5) 0.015(6)
C30 0.54(2) 0.073(4) 0.093(4) -0.043(4) 0.013(8) 0.002(8)
C31 0.338(15) 0.147(6) 0.192(8) -0.107(6) -0.148(9) 0.155(9)
C32 0.109(5) 0.129(6) 0.292(11) -0.135(7) 0.016(6) -0.023(4)

loop_
_atom_type_symbol
_atom_type_description
_atom_type_scat_dispersion_real
_atom_type_scat_dispersion_imag
_atom_type_scat_source
C C 0.0033 0.0016 'International Tables Vol C Tables 4.2.6.8 and 6.1.1.4'
H H 0.0000 0.0000 'International Tables Vol C Tables 4.2.6.8 and 6.1.1.4'
N N 0.0061 0.0033 'International Tables Vol C Tables 4.2.6.8 and 6.1.1.4'
O O 0.0106 0.0060 'International Tables Vol C Tables 4.2.6.8 and 6.1.1.4'
V V 0.3005 0.5294 'International Tables Vol C Tables 4.2.6.8 and 6.1.1.4'

loop_
_geom_angle_atom_site_label_1
_geom_angle_atom_site_label_2
_geom_angle_atom_site_label_3
_geom_angle
_geom_angle_site_symmetry_1
_geom_angle_site_symmetry_3
_geom_angle_publ_flag
O3 V O4 103.55(15) . . ?
O3 V O2 109.60(14) . . ?
O4 V O2 95.51(11) . . ?
O3 V O1 111.67(14) . . ?
O4 V O1 92.45(12) . . ?
O2 V O1 134.66(12) . . ?
O3 V N1 94.68(13) . . ?
O4 V N1 161.29(13) . . ?
O2 V N1 82.08(10) . . ?
O1 V N1 76.70(11) . . ?
C1 O1 V 126.0(2) . . ?
C28 O2 V 132.1(2) . . ?
C37 O4 V 121.4(3) . . ?
C22 N1 C2 122.6(3) . . ?
C22 N1 V 125.6(2) . . ?
C2 N1 V 111.5(2) . . ?
O1 C1 C10 108.0(3) . . ?
O1 C1 C4 108.3(3) . . ?
C10 C1 C4 109.5(3) . . ?
O1 C1 C2 104.6(3) . . ?
C10 C1 C2 113.0(3) . . ?
C4 C1 C2 113.1(3) . . ?
N1 C2 C3 109.2(3) . . ?
N1 C2 C1 103.9(3) . . ?
C3 C2 C1 113.6(3) . . ?
N1 C2 H2A 110.0 . . ?
C3 C2 H2A 110.0 . . ?
C1 C2 H2A 110.0 . . ?
C16 C3 C2 113.2(3) . . ?
C16 C3 H3A 108.9 . . ?
C2 C3 H3A 108.9 . . ?
C16 C3 H3B 108.9 . . ?
C2 C3 H3B 108.9 . . ?
H3A C3 H3B 107.7 . . ?
C9 C4 C5 117.4(4) . . ?
C9 C4 C1 124.9(4) . . ?
C5 C4 C1 117.6(4) . . ?
C6 C5 C4 120.6(6) . . ?
C6 C5 H5A 119.7 . . ?
C4 C5 H5A 119.7 . . ?
C7 C6 C5 120.1(6) . . ?
C7 C6 H6A 120.0 . . ?
C5 C6 H6A 120.0 . . ?
C8 C7 C6 120.0(5) . . ?
C8 C7 H7A 120.0 . . ?
C6 C7 H7A 120.0 . . ?
C7 C8 C9 120.8(6) . . ?
C7 C8 H8A 119.6 . . ?
C9 C8 H8A 119.6 . . ?
C4 C9 C8 121.1(6) . . ?
C4 C9 H9A 119.4 . . ?
C8 C9 H9A 119.4 . . ?
C15 C10 C11 118.5(4) . . ?
C15 C10 C1 120.3(4) . . ?
C11 C10 C1 121.1(4) . . ?
C10 C11 C12 120.2(5) . . ?
C10 C11 H11A 119.9 . . ?
C12 C11 H11A 119.9 . . ?
C13 C12 C11 121.2(6) . . ?
C13 C12 H12A 119.4 . . ?
C11 C12 H12A 119.4 . . ?
C14 C13 C12 118.6(5) . . ?
C14 C13 H13A 120.7 . . ?
C12 C13 H13A 120.7 . . ?
C13 C14 C15 122.7(5) . . ?
C13 C14 H14A 118.7 . . ?
C15 C14 H14A 118.7 . . ?
C10 C15 C14 118.7(5) . . ?
C10 C15 H15A 120.6 . . ?
C14 C15 H15A 120.6 . . ?
C17 C16 C21 117.2(4) . . ?
C17 C16 C3 120.2(4) . . ?
C21 C16 C3 122.7(4) . . ?
C18 C17 C16 121.2(4) . . ?
C18 C17 H17A 119.4 . . ?
C16 C17 H17A 119.4 . . ?
C19 C18 C17 120.8(5) . . ?
C19 C18 H18A 119.6 . . ?
C17 C18 H18A 119.6 . . ?
C18 C19 C20 118.5(5) . . ?
C18 C19 H19A 120.7 . . ?
C20 C19 H19A 120.7 . . ?
C21 C20 C19 120.5(4) . . ?
C21 C20 H20A 119.8 . . ?
C19 C20 H20A 119.8 . . ?
C20 C21 C16 121.8(4) . . ?
C20 C21 H21A 119.1 . . ?
C16 C21 H21A 119.1 . . ?
N1 C22 C23 125.1(3) . . ?
N1 C22 H22A 117.4 . . ?
C23 C22 H22A 117.4 . . ?
C24 C23 C28 119.6(3) . . ?
C24 C23 C22 119.9(3) . . ?
C28 C23 C22 120.5(3) . . ?
C23 C24 C25 121.5(3) . . ?
C23 C24 H24A 119.3 . . ?
C25 C24 H24A 119.3 . . ?
C26 C25 C24 117.0(3) . . ?
C26 C25 C29 120.4(3) . . ?
C24 C25 C29 122.6(3) . . ?
C25 C26 C27 124.7(3) . . ?
C25 C26 H26A 117.6 . . ?
C27 C26 H26A 117.6 . . ?
C26 C27 C28 116.6(3) . . ?
C26 C27 C33 121.6(3) . . ?
C28 C27 C33 121.8(3) . . ?
O2 C28 C27 120.6(3) . . ?
O2 C28 C23 118.6(3) . . ?
C27 C28 C23 120.7(3) . . ?
C31 C29 C30 114.3(7) . . ?
C31 C29 C25 109.7(4) . . ?
C30 C29 C25 113.4(4) . . ?
C31 C29 C32 108.5(7) . . ?
C30 C29 C32 103.6(7) . . ?
C25 C29 C32 106.8(3) . . ?
C36 C33 C35 110.9(3) . . ?
C36 C33 C27 110.8(3) . . ?
C35 C33 C27 108.7(3) . . ?
C36 C33 C34 107.1(3) . . ?
C35 C33 C34 107.4(3) . . ?
C27 C33 C34 111.9(3) . . ?
C33 C34 H34A 109.5 . . ?
C33 C34 H34B 109.5 . . ?
H34A C34 H34B 109.5 . . ?
C33 C34 H34C 109.5 . . ?
H34A C34 H34C 109.5 . . ?
H34B C34 H34C 109.5 . . ?
C33 C35 H35A 109.5 . . ?
C33 C35 H35B 109.5 . . ?
H35A C35 H35B 109.5 . . ?
C33 C35 H35C 109.5 . . ?
H35A C35 H35C 109.5 . . ?
H35B C35 H35C 109.5 . . ?
C33 C36 H36A 109.5 . . ?
C33 C36 H36B 109.5 . . ?
H36A C36 H36B 109.5 . . ?
C33 C36 H36C 109.5 . . ?
H36A C36 H36C 109.5 . . ?
H36B C36 H36C 109.5 . . ?
C38 C37 O4 117.7(6) . . ?
C38 C37 H37A 107.9 . . ?
O4 C37 H37A 107.9 . . ?
C38 C37 H37B 107.9 . . ?
O4 C37 H37B 107.9 . . ?
H37A C37 H37B 107.2 . . ?
C37 C38 H38A 109.5 . . ?
C37 C38 H38B 109.5 . . ?
H38A C38 H38B 109.5 . . ?
C37 C38 H38C 109.5 . . ?
H38A C38 H38C 109.5 . . ?
H38B C38 H38C 109.5 . . ?
C29 C30 H30A 109.5 . . ?
C29 C30 H30B 109.5 . . ?
H30A C30 H30B 109.5 . . ?
C29 C30 H30C 109.5 . . ?
H30A C30 H30C 109.5 . . ?
H30B C30 H30C 109.5 . . ?
C29 C31 H31A 109.5 . . ?
C29 C31 H31B 109.5 . . ?
H31A C31 H31B 109.5 . . ?
C29 C31 H31C 109.5 . . ?
H31A C31 H31C 109.5 . . ?
H31B C31 H31C 109.5 . . ?
C29 C32 H32A 109.5 . . ?
C29 C32 H32B 109.5 . . ?
H32A C32 H32B 109.5 . . ?
C29 C32 H32C 109.5 . . ?
H32A C32 H32C 109.5 . . ?
H32B C32 H32C 109.5 . . ?

loop_
_geom_bond_atom_site_label_1
_geom_bond_atom_site_label_2
_geom_bond_distance
_geom_bond_site_symmetry_2
_geom_bond_publ_flag
V O3 1.586(3) . ?
V O4 1.788(3) . ?
V O2 1.843(2) . ?
V O1 1.846(2) . ?
V N1 2.134(3) . ?
O1 C1 1.424(4) . ?
O2 C28 1.343(4) . ?
O4 C37 1.439(7) . ?
N1 C22 1.271(4) . ?
N1 C2 1.478(4) . ?
C1 C10 1.534(5) . ?
C1 C4 1.540(5) . ?
C1 C2 1.554(5) . ?
C2 C3 1.543(5) . ?
C2 H2A 0.9800 . ?
C3 C16 1.505(6) . ?
C3 H3A 0.9700 . ?
C3 H3B 0.9700 . ?
C4 C9 1.367(7) . ?
C4 C5 1.396(6) . ?
C5 C6 1.395(7) . ?
C5 H5A 0.9300 . ?
C6 C7 1.363(10) . ?
C6 H6A 0.9300 . ?
C7 C8 1.340(10) . ?
C7 H7A 0.9300 . ?
C8 C9 1.397(8) . ?
C8 H8A 0.9300 . ?
C9 H9A 0.9300 . ?
C10 C15 1.373(6) . ?
C10 C11 1.381(6) . ?
C11 C12 1.385(6) . ?
C11 H11A 0.9300 . ?
C12 C13 1.362(9) . ?
C12 H12A 0.9300 . ?
C13 C14 1.319(8) . ?
C13 H13A 0.9300 . ?
C14 C15 1.413(6) . ?
C14 H14A 0.9300 . ?
C15 H15A 0.9300 . ?
C16 C17 1.381(6) . ?
C16 C21 1.393(5) . ?
C17 C18 1.379(7) . ?
C17 H17A 0.9300 . ?
C18 C19 1.357(7) . ?
C18 H18A 0.9300 . ?
C19 C20 1.401(7) . ?
C19 H19A 0.9300 . ?
C20 C21 1.345(6) . ?
C20 H20A 0.9300 . ?
C21 H21A 0.9300 . ?
C22 C23 1.452(4) . ?
C22 H22A 0.9300 . ?
C23 C24 1.393(5) . ?
C23 C28 1.426(4) . ?
C24 C25 1.396(5) . ?
C24 H24A 0.9300 . ?
C25 C26 1.395(5) . ?
C25 C29 1.534(5) . ?
C26 C27 1.402(4) . ?
C26 H26A 0.9300 . ?
C27 C28 1.401(5) . ?
C27 C33 1.532(5) . ?
C29 C31 1.434(9) . ?
C29 C30 1.462(8) . ?
C29 C32 1.540(8) . ?
C33 C36 1.528(5) . ?
C33 C35 1.530(5) . ?
C33 C34 1.545(5) . ?
C34 H34A 0.9600 . ?
C34 H34B 0.9600 . ?
C34 H34C 0.9600 . ?
C35 H35A 0.9600 . ?
C35 H35B 0.9600 . ?
C35 H35C 0.9600 . ?
C36 H36A 0.9600 . ?
C36 H36B 0.9600 . ?
C36 H36C 0.9600 . ?
C37 C38 1.336(8) . ?
C37 H37A 0.9700 . ?
C37 H37B 0.9700 . ?
C38 H38A 0.9600 . ?
C38 H38B 0.9600 . ?
C38 H38C 0.9600 . ?
C30 H30A 0.9600 . ?
C30 H30B 0.9600 . ?
C30 H30C 0.9600 . ?
C31 H31A 0.9600 . ?
C31 H31B 0.9600 . ?
C31 H31C 0.9600 . ?
C32 H32A 0.9600 . ?
C32 H32B 0.9600 . ?
C32 H32C 0.9600 . ?
